data_2218607
loop_
_publ_author_name
'Li, Cai-Yun'
'Tong, Xiao-Lan'
'Hu, Tong-Liang'

_publ_section_title
;
 {Bis[4-(2-pyridyl)pyrimidin-2-yl] sulfide}dibromidocobalt(II)
;
_journal_coeditor_code BQ2083
_journal_issue 7
_journal_name_full 'Acta Crystallographica Section E'
_journal_page_first m856
_journal_paper_doi 10.1107/S1600536808015821
_journal_volume 64
_journal_year 2008
_chemical_formula_iupac '[Co Br2 (C18 H12 N6 S)]'
_chemical_formula_moiety 'C18 H12 Br2 Co N6 S'
_chemical_formula_sum 'C18 H12 Br2 Co N6 S'
_chemical_formula_weight 563.15
_chemical_name_systematic
;
{Bis[4-(2-pyridyl)pyrimidin-2-yl] sulfide}dibromidocobalt(II)
;
_space_group_IT_number 15
_symmetry_cell_setting monoclinic
_symmetry_space_group_name_Hall '-C 2yc'
_symmetry_space_group_name_H-M 'C 1 2/c 1'
_atom_sites_solution_hydrogens geom
_atom_sites_solution_primary direct
_atom_sites_solution_secondary difmap
_cell_angle_alpha 90.00
_cell_angle_beta 112.312(5)
_cell_angle_gamma 90.00
_cell_formula_units_Z 4
_cell_length_a 15.191(5)
_cell_length_b 10.350(4)
_cell_length_c 13.338(5)
_cell_measurement_reflns_used 2104
_cell_measurement_temperature 294(2)
_cell_measurement_theta_max 26.11
_cell_measurement_theta_min 2.62
_cell_volume 1940.1(12)
_computing_cell_refinement 'SAINT (Bruker, 1998)'
_computing_data_collection 'SMART (Bruker, 1998)'
_computing_data_reduction 'SAINT (Bruker, 1998)'
_computing_molecular_graphics 'SHELXTL (Sheldrick, 2008)'
_computing_publication_material 'SHELXTL (Sheldrick, 2008)'
_computing_structure_refinement 'SHELXL97 (Sheldrick, 2008)'
_computing_structure_solution 'SHELXS97 (Sheldrick, 2008)'
_diffrn_ambient_temperature 294(2)
_diffrn_measured_fraction_theta_full 0.998
_diffrn_measured_fraction_theta_max 0.998
_diffrn_measurement_device_type 'Rigaku R-AXIS RAPID-S'
_diffrn_measurement_method \w
_diffrn_radiation_monochromator graphite
_diffrn_radiation_source 'fine-focus sealed tube'
_diffrn_radiation_type MoK\a
_diffrn_radiation_wavelength 0.71073
_diffrn_reflns_av_R_equivalents 0.0365
_diffrn_reflns_av_sigmaI/netI 0.0372
_diffrn_reflns_limit_h_max 16
_diffrn_reflns_limit_h_min -18
_diffrn_reflns_limit_k_max 8
_diffrn_reflns_limit_k_min -12
_diffrn_reflns_limit_l_max 16
_diffrn_reflns_limit_l_min -16
_diffrn_reflns_number 5288
_diffrn_reflns_theta_full 26.34
_diffrn_reflns_theta_max 26.34
_diffrn_reflns_theta_min 2.44
_diffrn_standards_decay_% 0
_diffrn_standards_interval_count 0
_diffrn_standards_interval_time 0
_diffrn_standards_number 0
_exptl_absorpt_coefficient_mu 5.129
_exptl_absorpt_correction_T_max 0.4892
_exptl_absorpt_correction_T_min 0.3753
_exptl_absorpt_correction_type multi-scan
_exptl_absorpt_process_details '(SADABS; Bruker, 1998)'
_exptl_crystal_colour red
_exptl_crystal_density_diffrn 1.928
_exptl_crystal_density_method 'not measured'
_exptl_crystal_description block
_exptl_crystal_F_000 1100
_exptl_crystal_size_max 0.20
_exptl_crystal_size_mid 0.18
_exptl_crystal_size_min 0.14
_refine_diff_density_max 0.394
_refine_diff_density_min -0.364
_refine_ls_extinction_method none
_refine_ls_goodness_of_fit_ref 1.040
_refine_ls_hydrogen_treatment constr
_refine_ls_matrix_type full
_refine_ls_number_parameters 128
_refine_ls_number_reflns 1970
_refine_ls_number_restraints 0
_refine_ls_restrained_S_all 1.040
_refine_ls_R_factor_all 0.0495
_refine_ls_R_factor_gt 0.0275
_refine_ls_shift/su_max 0.001
_refine_ls_shift/su_mean 0.000
_refine_ls_structure_factor_coef Fsqd
_refine_ls_weighting_details 'calc w=1/[\s^2^(Fo^2^)+(0.0192P)^2^+2.0266P] where P=(Fo^2^+2Fc^2^)/3'
_refine_ls_weighting_scheme calc
_refine_ls_wR_factor_gt 0.0539
_refine_ls_wR_factor_ref 0.0612
_reflns_number_gt 1456
_reflns_number_total 1970
_reflns_threshold_expression I>2\s(I)
_cod_data_source_file bq2083.cif
_cod_data_source_block I
_cod_depositor_comments
;
The following automatic conversions were performed:
'_symmetry_cell_setting' value 'Monoclinic' changed to 'monoclinic'
according to '/home/saulius/struct/CIF-dictionaries/cif_core.dic'
dictionary named 'cif_core.dic' version 2.4.1 from
2010-06-29.

'_geom_bond_publ_flag' value 'Yes' changed to 'yes' according
to '/home/saulius/struct/CIF-dictionaries/cif_core.dic' dictionary named
'cif_core.dic' version 2.4.1 from 2010-06-29 (3
times).

'_geom_angle_publ_flag' value 'Yes' changed to 'yes' according to
'/home/saulius/struct/CIF-dictionaries/cif_core.dic' dictionary named
'cif_core.dic' version 2.4.1 from 2010-06-29 (6 times).

Automatic conversion script
Id: cif_fix_enum 1527 2010-12-29 10:47:43Z saulius 

The following automatic conversions were performed:

'_symmetry_cell_setting' value 'Monoclinic' changed to 'monoclinic'
according to /home/saulius/struct/CIF-dictionaries/cif_core.dic
dictionary named 'cif_core.dic' version 2.4.1 from
2010-06-29.

'_geom_bond_publ_flag' value 'Yes' changed to 'yes'
according to /home/saulius/struct/CIF-dictionaries/cif_core.dic
dictionary named 'cif_core.dic' version 2.4.1 from 2010-06-29 (3
times).

'_geom_angle_publ_flag' value 'Yes' changed to 'yes'
according to /home/saulius/struct/CIF-dictionaries/cif_core.dic
dictionary named 'cif_core.dic' version 2.4.1 from 2010-06-29 (6
times).

Automatic conversion script
Id: cif_fix_values 1715 2011-07-08 13:25:40Z adriana 
;
_cod_original_cell_volume 1940.0(12)
_cod_original_sg_symbol_Hall '-c 2yc'
_cod_original_sg_symbol_H-M 'C 2/c'
_cod_database_code 2218607
_cod_database_fobs_code 2218607

loop_
_symmetry_equiv_pos_as_xyz
'x, y, z'
'-x, y, -z+1/2'
'x+1/2, y+1/2, z'
'-x+1/2, y+1/2, -z+1/2'
'-x, -y, -z'
'x, -y, z-1/2'
'-x+1/2, -y+1/2, -z'
'x+1/2, -y+1/2, z-1/2'

loop_
_atom_site_type_symbol
_atom_site_label
_atom_site_fract_x
_atom_site_fract_y
_atom_site_fract_z
_atom_site_U_iso_or_equiv
_atom_site_adp_type
_atom_site_calc_flag
_atom_site_refinement_flags
_atom_site_occupancy
Br Br1 0.47796(2) 0.71842(3) 0.43535(3) 0.04031(12) Uani d . 1
C C1 0.3781(2) 0.4680(3) 0.1581(3) 0.0462(9) Uani d . 1
H H1 0.4358 0.4248 0.1763 0.055 Uiso calc R 1
C C2 0.2944(3) 0.3973(3) 0.1140(3) 0.0540(10) Uani d . 1
H H2 0.2962 0.3085 0.1046 0.065 Uiso calc R 1
C C3 0.2092(3) 0.4609(4) 0.0846(3) 0.0515(10) Uani d . 1
H H3 0.1522 0.4153 0.0562 0.062 Uiso calc R 1
C C4 0.2086(2) 0.5924(3) 0.0976(3) 0.0425(9) Uani d . 1
H H4 0.1514 0.6372 0.0765 0.051 Uiso calc R 1
C C5 0.29483(19) 0.6578(3) 0.1429(2) 0.0297(7) Uani d . 1
C C6 0.30020(19) 0.7994(3) 0.1562(2) 0.0302(7) Uani d . 1
C C7 0.2209(2) 0.8785(3) 0.1266(3) 0.0415(8) Uani d . 1
H H7 0.1598 0.8441 0.1002 0.050 Uiso calc R 1
C C8 0.2354(2) 1.0094(4) 0.1374(3) 0.0457(9) Uani d . 1
H H8 0.1827 1.0636 0.1177 0.055 Uiso calc R 1
C C9 0.3946(2) 0.9792(3) 0.2033(2) 0.0353(7) Uani d . 1
Co Co1 0.5000 0.71573(5) 0.2500 0.02984(15) Uani d S 1
N N1 0.37930(17) 0.5954(2) 0.1755(2) 0.0332(6) Uani d . 1
N N2 0.38904(15) 0.8512(2) 0.1956(2) 0.0294(6) Uani d . 1
N N3 0.3215(2) 1.0622(3) 0.1749(2) 0.0429(7) Uani d . 1
S S1 0.5000 1.07169(11) 0.2500 0.0597(4) Uani d S 1

loop_
_atom_site_aniso_label
_atom_site_aniso_U_11
_atom_site_aniso_U_22
_atom_site_aniso_U_33
_atom_site_aniso_U_12
_atom_site_aniso_U_13
_atom_site_aniso_U_23
Br1 0.02302(16) 0.0472(2) 0.0458(2) -0.00028(14) 0.00748(13) 0.00055(16)
C1 0.044(2) 0.0312(19) 0.052(2) -0.0043(15) 0.0054(17) -0.0006(15)
C2 0.067(3) 0.041(2) 0.045(2) -0.0245(19) 0.011(2) -0.0037(17)
C3 0.042(2) 0.060(3) 0.045(2) -0.0292(19) 0.0083(18) 0.0007(18)
C4 0.0269(17) 0.060(2) 0.038(2) -0.0124(15) 0.0093(15) 0.0018(16)
C5 0.0214(15) 0.0413(18) 0.0251(17) -0.0055(13) 0.0072(13) 0.0007(13)
C6 0.0209(14) 0.043(2) 0.0235(16) 0.0028(13) 0.0047(12) 0.0025(13)
C7 0.0206(16) 0.061(2) 0.040(2) 0.0065(15) 0.0089(14) 0.0005(17)
C8 0.0348(19) 0.058(2) 0.041(2) 0.0238(17) 0.0110(16) 0.0041(17)
C9 0.0355(18) 0.0325(17) 0.0349(19) 0.0081(14) 0.0100(15) 0.0010(14)
Co1 0.0159(3) 0.0224(3) 0.0438(4) 0.000 0.0030(2) 0.000
N1 0.0245(13) 0.0318(15) 0.0373(16) -0.0042(10) 0.0051(12) 0.0002(11)
N2 0.0203(12) 0.0295(14) 0.0343(15) 0.0032(10) 0.0060(11) 0.0024(11)
N3 0.0433(17) 0.0387(16) 0.0437(18) 0.0201(13) 0.0130(14) 0.0052(13)
S1 0.0424(7) 0.0221(6) 0.0980(12) 0.000 0.0079(7) 0.000

loop_
_atom_type_symbol
_atom_type_description
_atom_type_scat_dispersion_real
_atom_type_scat_dispersion_imag
_atom_type_scat_source
C C 0.0033 0.0016 'International Tables Vol C Tables 4.2.6.8 and 6.1.1.4'
H H 0.0000 0.0000 'International Tables Vol C Tables 4.2.6.8 and 6.1.1.4'
N N 0.0061 0.0033 'International Tables Vol C Tables 4.2.6.8 and 6.1.1.4'
S S 0.1246 0.1234 'International Tables Vol C Tables 4.2.6.8 and 6.1.1.4'
Co Co 0.3494 0.9721 'International Tables Vol C Tables 4.2.6.8 and 6.1.1.4'
Br Br -0.2901 2.4595 'International Tables Vol C Tables 4.2.6.8 and 6.1.1.4'

loop_
_geom_angle_atom_site_label_1
_geom_angle_atom_site_label_2
_geom_angle_atom_site_label_3
_geom_angle_site_symmetry_1
_geom_angle_site_symmetry_3
_geom_angle
_geom_angle_publ_flag
N1 C1 C2 . . 122.9(3) ?
N1 C1 H1 . . 118.6 ?
C2 C1 H1 . . 118.6 ?
C3 C2 C1 . . 118.8(3) ?
C3 C2 H2 . . 120.6 ?
C1 C2 H2 . . 120.6 ?
C2 C3 C4 . . 119.4(3) ?
C2 C3 H3 . . 120.3 ?
C4 C3 H3 . . 120.3 ?
C3 C4 C5 . . 119.1(3) ?
C3 C4 H4 . . 120.4 ?
C5 C4 H4 . . 120.4 ?
N1 C5 C4 . . 121.9(3) ?
N1 C5 C6 . . 115.7(2) ?
C4 C5 C6 . . 122.4(3) ?
N2 C6 C7 . . 120.4(3) ?
N2 C6 C5 . . 116.1(2) ?
C7 C6 C5 . . 123.5(3) ?
C8 C7 C6 . . 117.8(3) ?
C8 C7 H7 . . 121.1 ?
C6 C7 H7 . . 121.1 ?
N3 C8 C7 . . 122.8(3) ?
N3 C8 H8 . . 118.6 ?
C7 C8 H8 . . 118.6 ?
N2 C9 N3 . . 126.6(3) ?
N2 C9 S1 . . 126.2(2) ?
N3 C9 S1 . . 107.2(2) ?
N2 Co1 N2 2_655 . 96.18(13) yes
N2 Co1 N1 2_655 . 171.98(9) ?
N2 Co1 N1 . . 78.04(9) yes
N2 Co1 N1 2_655 2_655 78.04(9) yes
N2 Co1 N1 . 2_655 171.98(9) ?
N1 Co1 N1 . 2_655 108.24(13) yes
N2 Co1 Br1 2_655 . 92.32(7) ?
N2 Co1 Br1 . . 86.87(7) yes
N1 Co1 Br1 . . 92.90(7) yes
N1 Co1 Br1 2_655 . 87.82(7) ?
N2 Co1 Br1 2_655 2_655 86.87(7) ?
N2 Co1 Br1 . 2_655 92.32(7) ?
N1 Co1 Br1 . 2_655 87.82(7) ?
N1 Co1 Br1 2_655 2_655 92.90(7) ?
Br1 Co1 Br1 . 2_655 178.78(3) ?
C1 N1 C5 . . 117.8(3) ?
C1 N1 Co1 . . 127.7(2) ?
C5 N1 Co1 . . 114.53(19) ?
C9 N2 C6 . . 116.6(2) ?
C9 N2 Co1 . . 128.34(19) ?
C6 N2 Co1 . . 114.81(19) ?
C8 N3 C9 . . 115.7(3) ?
C9 S1 C9 . 2_655 114.3(2) ?

loop_
_geom_bond_atom_site_label_1
_geom_bond_atom_site_label_2
_geom_bond_site_symmetry_2
_geom_bond_distance
_geom_bond_publ_flag
Br1 Co1 . 2.6178(10) yes
C1 N1 . 1.338(4) ?
C1 C2 . 1.388(5) ?
C1 H1 . 0.9300 ?
C2 C3 . 1.371(5) ?
C2 H2 . 0.9300 ?
C3 C4 . 1.373(5) ?
C3 H3 . 0.9300 ?
C4 C5 . 1.392(4) ?
C4 H4 . 0.9300 ?
C5 N1 . 1.353(4) ?
C5 C6 . 1.475(4) ?
C6 N2 . 1.359(3) ?
C6 C7 . 1.385(4) ?
C7 C8 . 1.371(5) ?
C7 H7 . 0.9300 ?
C8 N3 . 1.328(4) ?
C8 H8 . 0.9300 ?
C9 N2 . 1.329(4) ?
C9 N3 . 1.339(4) ?
C9 S1 . 1.764(3) ?
Co1 N2 2_655 2.099(2) ?
Co1 N2 . 2.099(2) yes
Co1 N1 . 2.125(2) yes
Co1 N1 2_655 2.125(2) ?
Co1 Br1 2_655 2.6178(10) ?
S1 C9 2_655 1.764(3) ?

loop_
_geom_torsion_atom_site_label_1
_geom_torsion_atom_site_label_2
_geom_torsion_atom_site_label_3
_geom_torsion_atom_site_label_4
_geom_torsion_site_symmetry_1
_geom_torsion_site_symmetry_4
_geom_torsion
N1 C1 C2 C3 . . 1.5(6)
C1 C2 C3 C4 . . 1.2(6)
C2 C3 C4 C5 . . -1.6(5)
C3 C4 C5 N1 . . -0.7(5)
C3 C4 C5 C6 . . 178.0(3)
N1 C5 C6 N2 . . 2.5(4)
C4 C5 C6 N2 . . -176.2(3)
N1 C5 C6 C7 . . 179.6(3)
C4 C5 C6 C7 . . 0.9(5)
N2 C6 C7 C8 . . 0.7(5)
C5 C6 C7 C8 . . -176.4(3)
C6 C7 C8 N3 . . -0.1(5)
C2 C1 N1 C5 . . -3.7(5)
C2 C1 N1 Co1 . . 176.2(3)
C4 C5 N1 C1 . . 3.3(4)
C6 C5 N1 C1 . . -175.5(3)
C4 C5 N1 Co1 . . -176.7(2)
C6 C5 N1 Co1 . . 4.6(3)
N2 Co1 N1 C1 . . 173.2(3)
N1 Co1 N1 C1 2_655 . -12.0(2)
Br1 Co1 N1 C1 . . -100.6(3)
Br1 Co1 N1 C1 2_655 . 80.4(3)
N2 Co1 N1 C5 . . -6.8(2)
N1 Co1 N1 C5 2_655 . 168.0(2)
Br1 Co1 N1 C5 . . 79.4(2)
Br1 Co1 N1 C5 2_655 . -99.7(2)
N3 C9 N2 C6 . . -0.9(4)
S1 C9 N2 C6 . . -179.2(2)
N3 C9 N2 Co1 . . -174.6(2)
S1 C9 N2 Co1 . . 7.1(4)
C7 C6 N2 C9 . . -0.2(4)
C5 C6 N2 C9 . . 177.1(3)
C7 C6 N2 Co1 . . 174.4(2)
C5 C6 N2 Co1 . . -8.4(3)
N2 Co1 N2 C9 2_655 . -3.7(2)
N1 Co1 N2 C9 . . -178.0(3)
Br1 Co1 N2 C9 . . 88.3(2)
Br1 Co1 N2 C9 2_655 . -90.8(2)
N2 Co1 N2 C6 2_655 . -177.5(2)
N1 Co1 N2 C6 . . 8.2(2)
Br1 Co1 N2 C6 . . -85.46(19)
Br1 Co1 N2 C6 2_655 . 95.45(19)
C7 C8 N3 C9 . . -0.9(5)
N2 C9 N3 C8 . . 1.5(5)
S1 C9 N3 C8 . . -180.0(2)
N2 C9 S1 C9 . 2_655 -3.8(2)
N3 C9 S1 C9 . 2_655 177.7(3)
